data_4102262
loop_
_publ_author_name
'Sha Lou'
'Gregory C. Fu'

_publ_section_title
;
 Enantioselective Alkenylation via Nickel-Catalyzed Cross-Coupling with
 Organozirconium Reagents
;
_journal_name_full 'Journal of the American Chemical Society'
_journal_page_first 5010
_journal_page_last 5011
_journal_paper_doi 10.1021/ja1017046
_journal_volume 132
_journal_year 2010
_chemical_absolute_configuration ad
_chemical_formula_sum 'C20 H20 O4'
_chemical_formula_weight 324.36
_chemical_name_systematic
; 
 ? 
;
_space_group_IT_number 4
_symmetry_cell_setting monoclinic
_symmetry_space_group_name_Hall 'P 2yb'
_symmetry_space_group_name_H-M 'P 1 21 1'
_atom_sites_solution_hydrogens geom
_atom_sites_solution_primary direct
_atom_sites_solution_secondary difmap
_audit_creation_method SHELXL-97
_cell_angle_alpha 90.00
_cell_angle_beta 93.1990(10)
_cell_angle_gamma 90.00
_cell_formula_units_Z 6
_cell_length_a 6.01380(10)
_cell_length_b 23.3983(4)
_cell_length_c 17.9273(3)
_cell_measurement_reflns_used 9776
_cell_measurement_temperature 100(2)
_cell_measurement_theta_max 68.20
_cell_measurement_theta_min 2.47
_cell_volume 2518.67(7)
_computing_cell_refinement 'SAINT 7.46A (Bruker-AXS, 2009)'
_computing_data_collection 'APEX2 v2009.3.0 (Bruker-AXS, 2009)'
_computing_data_reduction 'SAINT 7.46A (Bruker-AXS, 2009)'
_computing_molecular_graphics 'Bruker SHELXTL'
_computing_publication_material 'Bruker SHELXTL'
_computing_structure_refinement 'SHELXL-97 (Sheldrick, 2008)'
_computing_structure_solution 'SHELXS-97 (Sheldrick, 2008)'
_diffrn_ambient_temperature 100(2)
_diffrn_detector_area_resol_mean 8.3
_diffrn_measured_fraction_theta_full 0.996
_diffrn_measured_fraction_theta_max 0.996
_diffrn_measurement_device_type 'Bruker Smart APEX CCD'
_diffrn_measurement_method 'omega and phi scans'
_diffrn_radiation_monochromator graphite
_diffrn_radiation_source 'fine-focus sealed tube'
_diffrn_radiation_type CuK\a
_diffrn_radiation_wavelength 1.54178
_diffrn_reflns_av_R_equivalents 0.0321
_diffrn_reflns_av_sigmaI/netI 0.0265
_diffrn_reflns_limit_h_max 6
_diffrn_reflns_limit_h_min -7
_diffrn_reflns_limit_k_max 28
_diffrn_reflns_limit_k_min -28
_diffrn_reflns_limit_l_max 21
_diffrn_reflns_limit_l_min -21
_diffrn_reflns_number 36378
_diffrn_reflns_theta_full 67.71
_diffrn_reflns_theta_max 67.71
_diffrn_reflns_theta_min 2.47
_exptl_absorpt_coefficient_mu 0.721
_exptl_absorpt_correction_T_max 0.9648
_exptl_absorpt_correction_T_min 0.7144
_exptl_absorpt_correction_type multi-scan
_exptl_absorpt_process_details 'SADABS (Sheldrick, 2009)'
_exptl_crystal_colour colourless
_exptl_crystal_density_diffrn 1.283
_exptl_crystal_density_method 'not measured'
_exptl_crystal_description needle
_exptl_crystal_F_000 1032
_exptl_crystal_size_max 0.50
_exptl_crystal_size_mid 0.10
_exptl_crystal_size_min 0.05
_refine_diff_density_max 0.239
_refine_diff_density_min -0.139
_refine_diff_density_rms 0.032
_refine_ls_abs_structure_details 'Flack H D (1983), Acta Cryst. A39, 876-881'
_refine_ls_abs_structure_Flack 0.09(10)
_refine_ls_extinction_method none
_refine_ls_goodness_of_fit_ref 1.029
_refine_ls_hydrogen_treatment constr
_refine_ls_matrix_type full
_refine_ls_number_parameters 658
_refine_ls_number_reflns 8828
_refine_ls_number_restraints 1
_refine_ls_restrained_S_all 1.029
_refine_ls_R_factor_all 0.0350
_refine_ls_R_factor_gt 0.0320
_refine_ls_shift/su_max 0.001
_refine_ls_shift/su_mean 0.000
_refine_ls_structure_factor_coef Fsqd
_refine_ls_weighting_details 'calc w=1/[\s^2^(Fo^2^)+(0.0453P)^2^+0.4687P] where P=(Fo^2^+2Fc^2^)/3'
_refine_ls_weighting_scheme calc
_refine_ls_wR_factor_gt 0.0804
_refine_ls_wR_factor_ref 0.0827
_reflns_number_gt 8308
_reflns_number_total 8828
_reflns_threshold_expression >2sigma(I)
_cod_data_source_file ja1017046_si_001.cif
_cod_data_source_block d09054
_cod_database_code 4102262

loop_
_symmetry_equiv_pos_as_xyz
'x, y, z'
'-x, y+1/2, -z'

loop_
_atom_site_label
_atom_site_type_symbol
_atom_site_fract_x
_atom_site_fract_y
_atom_site_fract_z
_atom_site_U_iso_or_equiv
_atom_site_adp_type
_atom_site_occupancy
_atom_site_symmetry_multiplicity
_atom_site_calc_flag
_atom_site_refinement_flags
O1 O 0.6714(2) 0.71302(6) 1.02294(7) 0.0318(3) Uani 1 1 d .
O2 O 1.5607(2) 0.75762(5) 0.59790(7) 0.0313(3) Uani 1 1 d .
O3 O 1.1039(2) 1.03201(5) 0.55953(8) 0.0331(3) Uani 1 1 d .
O4 O 0.8018(2) 0.99879(5) 0.61300(7) 0.0289(3) Uani 1 1 d .
C1 C 0.7345(3) 0.70784(8) 0.95090(10) 0.0270(4) Uani 1 1 d .
C2 C 0.9274(3) 0.73744(8) 0.93430(10) 0.0296(4) Uani 1 1 d .
H2 H 1.0053 0.7593 0.9720 0.035 Uiso 1 1 calc R
C3 C 1.0054(3) 0.73500(8) 0.86335(10) 0.0285(4) Uani 1 1 d .
H3 H 1.1376 0.7550 0.8529 0.034 Uiso 1 1 calc R
C4 C 0.8921(3) 0.70342(7) 0.80619(10) 0.0251(4) Uani 1 1 d .
C5 C 0.7004(3) 0.67463(8) 0.82442(10) 0.0271(4) Uani 1 1 d .
H5 H 0.6210 0.6532 0.7867 0.032 Uiso 1 1 calc R
C6 C 0.6203(3) 0.67597(8) 0.89566(10) 0.0277(4) Uani 1 1 d .
H6 H 0.4897 0.6554 0.9064 0.033 Uiso 1 1 calc R
C7 C 0.4650(3) 0.68684(9) 1.03999(11) 0.0358(4) Uani 1 1 d .
H7A H 0.3459 0.7007 1.0051 0.054 Uiso 1 1 calc R
H7B H 0.4301 0.6967 1.0912 0.054 Uiso 1 1 calc R
H7C H 0.4779 0.6453 1.0354 0.054 Uiso 1 1 calc R
C8 C 0.9614(3) 0.70299(7) 0.72859(10) 0.0263(4) Uani 1 1 d .
H8 H 0.8475 0.6958 0.6909 0.032 Uiso 1 1 calc R
C9 C 1.1645(3) 0.71141(7) 0.70526(10) 0.0261(4) Uani 1 1 d .
H9 H 1.2839 0.7168 0.7416 0.031 Uiso 1 1 calc R
C10 C 1.2147(3) 0.71276(8) 0.62319(10) 0.0266(4) Uani 1 1 d .
H10 H 1.0709 0.7175 0.5930 0.032 Uiso 1 1 calc R
C11 C 1.3251(3) 0.65717(8) 0.59869(12) 0.0355(4) Uani 1 1 d .
H11A H 1.4643 0.6512 0.6288 0.053 Uiso 1 1 calc R
H11B H 1.3573 0.6599 0.5458 0.053 Uiso 1 1 calc R
H11C H 1.2243 0.6250 0.6058 0.053 Uiso 1 1 calc R
C12 C 1.3637(3) 0.76385(8) 0.60756(9) 0.0247(4) Uani 1 1 d .
C13 C 1.2637(3) 0.82304(7) 0.60516(9) 0.0230(3) Uani 1 1 d .
C14 C 1.0542(3) 0.83520(7) 0.63044(10) 0.0242(3) Uani 1 1 d .
H14 H 0.9674 0.8054 0.6499 0.029 Uiso 1 1 calc R
C15 C 0.9711(3) 0.89039(8) 0.62743(9) 0.0242(3) Uani 1 1 d .
H15 H 0.8291 0.8984 0.6457 0.029 Uiso 1 1 calc R
C16 C 1.0959(3) 0.93436(7) 0.59748(9) 0.0220(3) Uani 1 1 d .
C17 C 1.3059(3) 0.92244(7) 0.57195(9) 0.0240(3) Uani 1 1 d .
H17 H 1.3916 0.9522 0.5517 0.029 Uiso 1 1 calc R
C18 C 1.3898(3) 0.86713(8) 0.57613(9) 0.0238(3) Uani 1 1 d .
H18 H 1.5335 0.8592 0.5592 0.029 Uiso 1 1 calc R
C19 C 1.0056(3) 0.99361(7) 0.58789(9) 0.0233(3) Uani 1 1 d .
C20 C 0.6948(3) 1.05361(7) 0.59972(11) 0.0296(4) Uani 1 1 d .
H20A H 0.7802 1.0835 0.6269 0.044 Uiso 1 1 calc R
H20B H 0.5433 1.0524 0.6172 0.044 Uiso 1 1 calc R
H20C H 0.6884 1.0621 0.5461 0.044 Uiso 1 1 calc R
O5 O 0.0467(2) 0.86568(6) 1.21169(7) 0.0278(3) Uani 1 1 d .
O6 O 0.8247(2) 0.93310(6) 0.79754(8) 0.0344(3) Uani 1 1 d .
O7 O 0.4489(2) 1.21433(6) 0.77074(8) 0.0350(3) Uani 1 1 d .
O8 O 0.1016(2) 1.18034(5) 0.75257(8) 0.0360(3) Uani 1 1 d .
C21 C 0.1192(3) 0.86732(8) 1.14066(10) 0.0250(3) Uani 1 1 d .
C22 C 0.0139(3) 0.89705(8) 1.08129(10) 0.0293(4) Uani 1 1 d .
H22 H -0.1200 0.9175 1.0881 0.035 Uiso 1 1 calc R
C23 C 0.1073(3) 0.89646(8) 1.01185(11) 0.0318(4) Uani 1 1 d .
H23 H 0.0352 0.9167 0.9714 0.038 Uiso 1 1 calc R
C24 C 0.3044(3) 0.86682(8) 1.00015(11) 0.0293(4) Uani 1 1 d .
C25 C 0.4030(3) 0.83693(8) 1.06027(11) 0.0303(4) Uani 1 1 d .
H25 H 0.5358 0.8161 1.0535 0.036 Uiso 1 1 calc R
C26 C 0.3137(3) 0.83670(8) 1.12934(10) 0.0290(4) Uani 1 1 d .
H26 H 0.3845 0.8157 1.1693 0.035 Uiso 1 1 calc R
C27 C -0.1572(3) 0.89487(10) 1.22421(11) 0.0346(4) Uani 1 1 d .
H27A H -0.1382 0.9359 1.2154 0.052 Uiso 1 1 calc R
H27B H -0.1969 0.8887 1.2759 0.052 Uiso 1 1 calc R
H27C H -0.2760 0.8800 1.1899 0.052 Uiso 1 1 calc R
C28 C 0.4103(3) 0.86533(8) 0.92766(11) 0.0312(4) Uani 1 1 d .
H28 H 0.5381 0.8417 0.9250 0.037 Uiso 1 1 calc R
C29 C 0.3466(3) 0.89313(8) 0.86656(11) 0.0306(4) Uani 1 1 d .
H29 H 0.2191 0.9170 0.8679 0.037 Uiso 1 1 calc R
C30 C 0.4644(3) 0.88951(7) 0.79342(10) 0.0253(4) Uani 1 1 d .
H30 H 0.3492 0.8941 0.7514 0.030 Uiso 1 1 calc R
C31 C 0.5862(3) 0.83333(8) 0.78161(11) 0.0308(4) Uani 1 1 d .
H31A H 0.7134 0.8303 0.8180 0.046 Uiso 1 1 calc R
H31B H 0.6393 0.8323 0.7309 0.046 Uiso 1 1 calc R
H31C H 0.4843 0.8013 0.7883 0.046 Uiso 1 1 calc R
C32 C 0.6242(3) 0.94008(8) 0.79094(9) 0.0243(4) Uani 1 1 d .
C33 C 0.5328(3) 0.99986(7) 0.78271(9) 0.0229(3) Uani 1 1 d .
C34 C 0.6809(3) 1.04488(8) 0.79834(9) 0.0250(4) Uani 1 1 d .
H34 H 0.8307 1.0369 0.8146 0.030 Uiso 1 1 calc R
C35 C 0.6113(3) 1.10106(8) 0.79037(10) 0.0267(4) Uani 1 1 d .
H35 H 0.7131 1.1314 0.8012 0.032 Uiso 1 1 calc R
C36 C 0.3924(3) 1.11311(7) 0.76659(9) 0.0248(3) Uani 1 1 d .
C37 C 0.2438(3) 1.06859(8) 0.75033(9) 0.0251(4) Uani 1 1 d .
H37 H 0.0948 1.0768 0.7333 0.030 Uiso 1 1 calc R
C38 C 0.3130(3) 1.01213(7) 0.75893(9) 0.0232(3) Uani 1 1 d .
H38 H 0.2105 0.9819 0.7486 0.028 Uiso 1 1 calc R
C39 C 0.3219(3) 1.17452(8) 0.76303(10) 0.0271(4) Uani 1 1 d .
C40 C 0.0198(4) 1.23870(9) 0.75686(14) 0.0426(5) Uani 1 1 d .
H40A H 0.0500 1.2534 0.8076 0.064 Uiso 1 1 calc R
H40B H -0.1411 1.2393 0.7446 0.064 Uiso 1 1 calc R
H40C H 0.0952 1.2627 0.7213 0.064 Uiso 1 1 calc R
O9 O 0.8990(2) 1.04289(6) -0.03872(7) 0.0360(3) Uani 1 1 d .
O10 O 0.5370(2) 1.01892(6) 0.42428(7) 0.0333(3) Uani 1 1 d .
O11 O 1.0347(2) 0.75067(6) 0.45740(8) 0.0384(3) Uani 1 1 d .
O12 O 0.7000(2) 0.71320(6) 0.42363(8) 0.0387(3) Uani 1 1 d .
C41 C 0.8063(3) 1.04225(8) 0.02900(10) 0.0266(4) Uani 1 1 d .
C42 C 0.6176(3) 1.00772(8) 0.03386(10) 0.0308(4) Uani 1 1 d .
H42 H 0.5601 0.9874 -0.0088 0.037 Uiso 1 1 calc R
C43 C 0.5146(3) 1.00317(8) 0.10079(10) 0.0286(4) Uani 1 1 d .
H43 H 0.3864 0.9797 0.1034 0.034 Uiso 1 1 calc R
C44 C 0.5963(3) 1.03263(7) 0.16496(10) 0.0250(4) Uani 1 1 d .
C45 C 0.7818(3) 1.06707(8) 0.15804(10) 0.0271(4) Uani 1 1 d .
H45 H 0.8390 1.0877 0.2006 0.032 Uiso 1 1 calc R
C46 C 0.8872(3) 1.07264(8) 0.09144(10) 0.0273(4) Uani 1 1 d .
H46 H 1.0130 1.0969 0.0886 0.033 Uiso 1 1 calc R
C47 C 1.0860(4) 1.07940(11) -0.04669(12) 0.0435(5) Uani 1 1 d .
H47A H 1.0407 1.1193 -0.0405 0.065 Uiso 1 1 calc R
H47B H 1.1427 1.0742 -0.0964 0.065 Uiso 1 1 calc R
H47C H 1.2032 1.0698 -0.0086 0.065 Uiso 1 1 calc R
C48 C 0.4978(3) 1.02720(8) 0.23801(10) 0.0277(4) Uani 1 1 d .
H48 H 0.5589 1.0512 0.2766 0.033 Uiso 1 1 calc R
C49 C 0.3353(3) 0.99308(8) 0.25640(10) 0.0275(4) Uani 1 1 d .
H49 H 0.2685 0.9688 0.2190 0.033 Uiso 1 1 calc R
C50 C 0.2491(3) 0.99069(7) 0.33485(10) 0.0268(4) Uani 1 1 d .
H50 H 0.1455 0.9574 0.3376 0.032 Uiso 1 1 calc R
C51 C 0.1243(3) 1.04485(8) 0.35576(11) 0.0345(4) Uani 1 1 d .
H51A H 0.0737 1.0410 0.4065 0.052 Uiso 1 1 calc R
H51B H -0.0046 1.0504 0.3206 0.052 Uiso 1 1 calc R
H51C H 0.2240 1.0779 0.3535 0.052 Uiso 1 1 calc R
C52 C 0.4504(3) 0.98010(7) 0.38843(10) 0.0257(4) Uani 1 1 d .
C53 C 0.5467(3) 0.92070(7) 0.39521(9) 0.0247(4) Uani 1 1 d .
C54 C 0.4302(3) 0.87167(8) 0.37122(10) 0.0278(4) Uani 1 1 d .
H54 H 0.2876 0.8751 0.3461 0.033 Uiso 1 1 calc R
C55 C 0.5230(3) 0.81793(8) 0.38415(11) 0.0303(4) Uani 1 1 d .
H55 H 0.4421 0.7846 0.3694 0.036 Uiso 1 1 calc R
C56 C 0.7361(3) 0.81320(8) 0.41902(10) 0.0266(4) Uani 1 1 d .
C57 C 0.8553(3) 0.86214(8) 0.44030(9) 0.0268(4) Uani 1 1 d .
H57 H 1.0021 0.8589 0.4624 0.032 Uiso 1 1 calc R
C58 C 0.7597(3) 0.91530(8) 0.42926(10) 0.0263(4) Uani 1 1 d .
H58 H 0.8399 0.9486 0.4450 0.032 Uiso 1 1 calc R
C59 C 0.8424(3) 0.75641(8) 0.43537(10) 0.0300(4) Uani 1 1 d .
C60 C 0.7910(4) 0.65669(8) 0.44143(14) 0.0446(5) Uani 1 1 d .
H60A H 0.9267 0.6508 0.4146 0.067 Uiso 1 1 calc R
H60B H 0.6809 0.6274 0.4263 0.067 Uiso 1 1 calc R
H60C H 0.8264 0.6539 0.4953 0.067 Uiso 1 1 calc R

loop_
_atom_site_aniso_label
_atom_site_aniso_U_11
_atom_site_aniso_U_22
_atom_site_aniso_U_33
_atom_site_aniso_U_23
_atom_site_aniso_U_13
_atom_site_aniso_U_12
O1 0.0318(7) 0.0340(7) 0.0299(7) -0.0024(5) 0.0040(5) 0.0001(6)
O2 0.0257(7) 0.0270(6) 0.0414(8) 0.0013(6) 0.0039(5) 0.0026(5)
O3 0.0356(7) 0.0207(6) 0.0439(8) 0.0034(6) 0.0098(6) -0.0027(5)
O4 0.0287(7) 0.0228(6) 0.0360(7) 0.0039(5) 0.0086(5) 0.0033(5)
C1 0.0282(9) 0.0227(9) 0.0303(9) 0.0017(7) 0.0018(7) 0.0052(7)
C2 0.0303(10) 0.0232(8) 0.0345(10) -0.0030(7) -0.0041(7) 0.0024(7)
C3 0.0258(9) 0.0232(8) 0.0361(10) 0.0051(7) -0.0003(7) -0.0015(7)
C4 0.0254(9) 0.0182(8) 0.0314(9) 0.0049(7) -0.0013(7) 0.0033(7)
C5 0.0281(9) 0.0226(9) 0.0300(9) 0.0012(7) -0.0024(7) 0.0003(7)
C6 0.0248(9) 0.0248(9) 0.0335(10) 0.0036(7) 0.0019(7) 0.0009(7)
C7 0.0355(11) 0.0399(11) 0.0324(10) 0.0013(8) 0.0050(8) 0.0022(9)
C8 0.0298(9) 0.0172(8) 0.0315(9) 0.0036(7) -0.0032(7) -0.0004(7)
C9 0.0290(9) 0.0191(8) 0.0299(9) 0.0021(7) -0.0021(7) 0.0023(7)
C10 0.0266(9) 0.0234(8) 0.0295(9) 0.0013(7) 0.0005(7) 0.0005(7)
C11 0.0387(11) 0.0225(9) 0.0457(11) -0.0010(8) 0.0068(9) -0.0009(8)
C12 0.0269(10) 0.0245(9) 0.0224(8) 0.0002(7) -0.0006(6) 0.0003(7)
C13 0.0239(9) 0.0236(8) 0.0212(8) 0.0012(6) -0.0009(6) -0.0008(7)
C14 0.0249(9) 0.0215(8) 0.0264(8) 0.0038(6) 0.0036(6) -0.0024(7)
C15 0.0239(9) 0.0254(8) 0.0236(8) 0.0000(7) 0.0040(6) 0.0005(7)
C16 0.0257(9) 0.0224(8) 0.0178(7) -0.0013(6) 0.0004(6) -0.0018(6)
C17 0.0266(9) 0.0229(8) 0.0227(8) 0.0004(7) 0.0027(6) -0.0043(7)
C18 0.0216(8) 0.0247(8) 0.0251(8) -0.0024(7) 0.0022(6) -0.0024(7)
C19 0.0257(9) 0.0230(8) 0.0207(8) -0.0025(6) -0.0014(6) -0.0025(7)
C20 0.0320(10) 0.0209(9) 0.0363(10) 0.0018(7) 0.0042(7) 0.0052(7)
O5 0.0306(7) 0.0265(6) 0.0268(6) 0.0011(5) 0.0064(5) 0.0002(5)
O6 0.0274(8) 0.0302(7) 0.0456(8) 0.0007(6) 0.0009(6) 0.0017(5)
O7 0.0388(8) 0.0226(6) 0.0437(8) -0.0001(6) 0.0029(6) -0.0039(6)
O8 0.0326(8) 0.0223(6) 0.0540(9) 0.0003(6) 0.0103(6) 0.0039(5)
C21 0.0268(9) 0.0213(8) 0.0271(9) -0.0018(7) 0.0041(7) -0.0066(7)
C22 0.0269(9) 0.0272(9) 0.0338(10) 0.0003(8) 0.0029(7) -0.0012(8)
C23 0.0392(11) 0.0276(9) 0.0283(9) 0.0044(7) -0.0018(7) -0.0052(8)
C24 0.0296(10) 0.0252(9) 0.0336(10) -0.0044(8) 0.0055(7) -0.0054(8)
C25 0.0291(10) 0.0251(9) 0.0371(10) -0.0027(7) 0.0047(7) -0.0023(7)
C26 0.0312(10) 0.0243(9) 0.0315(9) 0.0008(7) 0.0014(7) -0.0042(7)
C27 0.0306(10) 0.0435(11) 0.0305(10) -0.0037(8) 0.0087(7) -0.0011(9)
C28 0.0300(10) 0.0279(9) 0.0354(10) -0.0023(8) -0.0006(7) 0.0025(8)
C29 0.0332(10) 0.0247(9) 0.0343(10) -0.0015(8) 0.0067(7) 0.0003(8)
C30 0.0299(9) 0.0212(8) 0.0251(9) 0.0001(7) 0.0037(7) -0.0009(7)
C31 0.0358(11) 0.0244(9) 0.0324(10) -0.0006(7) 0.0049(8) 0.0022(8)
C32 0.0259(10) 0.0257(9) 0.0212(8) -0.0001(6) 0.0003(6) 0.0020(7)
C33 0.0273(9) 0.0234(8) 0.0182(8) -0.0005(6) 0.0041(6) -0.0021(7)
C34 0.0222(9) 0.0279(9) 0.0249(8) 0.0002(7) 0.0025(6) -0.0009(7)
C35 0.0298(10) 0.0247(9) 0.0258(9) -0.0019(7) 0.0034(7) -0.0057(7)
C36 0.0281(9) 0.0237(9) 0.0228(8) -0.0010(6) 0.0052(6) -0.0007(7)
C37 0.0241(9) 0.0277(9) 0.0237(8) -0.0003(7) 0.0036(6) 0.0012(7)
C38 0.0256(9) 0.0215(8) 0.0228(8) -0.0009(6) 0.0042(6) -0.0025(7)
C39 0.0302(10) 0.0257(9) 0.0259(9) -0.0013(7) 0.0050(7) 0.0001(8)
C40 0.0418(12) 0.0240(10) 0.0634(14) 0.0042(9) 0.0161(10) 0.0091(9)
O9 0.0411(8) 0.0404(8) 0.0268(7) -0.0029(6) 0.0059(5) -0.0116(6)
O10 0.0418(8) 0.0265(7) 0.0316(7) -0.0015(5) 0.0006(5) -0.0029(6)
O11 0.0341(8) 0.0334(8) 0.0468(8) 0.0010(6) -0.0043(6) 0.0045(6)
O12 0.0433(8) 0.0214(6) 0.0506(8) -0.0028(6) -0.0056(6) 0.0020(6)
C41 0.0303(10) 0.0246(9) 0.0249(9) 0.0029(7) 0.0018(7) 0.0020(7)
C42 0.0356(10) 0.0300(10) 0.0264(9) -0.0024(7) -0.0030(7) -0.0053(8)
C43 0.0282(9) 0.0252(9) 0.0322(9) 0.0037(7) 0.0015(7) -0.0047(7)
C44 0.0265(9) 0.0212(8) 0.0274(9) 0.0027(7) 0.0013(7) 0.0026(7)
C45 0.0325(10) 0.0247(9) 0.0238(8) 0.0008(7) -0.0001(7) -0.0005(7)
C46 0.0279(9) 0.0256(9) 0.0283(9) 0.0033(7) 0.0006(7) -0.0038(7)
C47 0.0411(12) 0.0619(15) 0.0283(10) -0.0019(9) 0.0092(8) -0.0168(10)
C48 0.0315(10) 0.0235(9) 0.0279(9) -0.0005(7) -0.0002(7) -0.0008(7)
C49 0.0306(9) 0.0234(9) 0.0284(9) -0.0003(7) 0.0008(7) -0.0001(7)
C50 0.0284(9) 0.0225(9) 0.0299(9) 0.0015(7) 0.0047(7) -0.0005(7)
C51 0.0385(11) 0.0307(10) 0.0351(10) 0.0035(8) 0.0087(8) 0.0068(8)
C52 0.0309(9) 0.0242(9) 0.0229(8) 0.0010(7) 0.0086(7) -0.0041(7)
C53 0.0284(9) 0.0248(9) 0.0214(8) 0.0024(7) 0.0063(6) -0.0011(7)
C54 0.0265(9) 0.0293(9) 0.0275(9) -0.0002(7) 0.0018(7) 0.0002(7)
C55 0.0318(10) 0.0252(9) 0.0340(10) -0.0044(7) 0.0024(7) -0.0022(7)
C56 0.0290(9) 0.0262(9) 0.0250(9) 0.0010(7) 0.0049(7) 0.0028(7)
C57 0.0281(9) 0.0303(9) 0.0222(8) 0.0007(7) 0.0022(7) -0.0019(8)
C58 0.0306(10) 0.0258(9) 0.0232(8) -0.0002(7) 0.0075(7) -0.0015(7)
C59 0.0328(11) 0.0282(9) 0.0290(9) -0.0020(7) 0.0014(7) 0.0007(8)
C60 0.0524(13) 0.0228(10) 0.0576(14) -0.0024(9) -0.0065(10) 0.0047(9)

loop_
_atom_type_symbol
_atom_type_description
_atom_type_scat_dispersion_real
_atom_type_scat_dispersion_imag
_atom_type_scat_source
C C 0.0181 0.0091 'International Tables Vol C Tables 4.2.6.8 and 6.1.1.4'
H H 0.0000 0.0000 'International Tables Vol C Tables 4.2.6.8 and 6.1.1.4'
O O 0.0492 0.0322 'International Tables Vol C Tables 4.2.6.8 and 6.1.1.4'

loop_
_geom_angle_atom_site_label_1
_geom_angle_atom_site_label_2
_geom_angle_atom_site_label_3
_geom_angle
C1 O1 C7 116.87(14)
C19 O4 C20 115.65(13)
O1 C1 C6 124.50(16)
O1 C1 C2 115.68(16)
C6 C1 C2 119.82(17)
C3 C2 C1 120.26(17)
C3 C2 H2 119.9
C1 C2 H2 119.9
C2 C3 C4 121.12(17)
C2 C3 H3 119.4
C4 C3 H3 119.4
C5 C4 C3 117.21(17)
C5 C4 C8 120.03(16)
C3 C4 C8 122.65(16)
C4 C5 C6 122.66(17)
C4 C5 H5 118.7
C6 C5 H5 118.7
C1 C6 C5 118.94(17)
C1 C6 H6 120.5
C5 C6 H6 120.5
O1 C7 H7A 109.5
O1 C7 H7B 109.5
H7A C7 H7B 109.5
O1 C7 H7C 109.5
H7A C7 H7C 109.5
H7B C7 H7C 109.5
C9 C8 C4 127.58(16)
C9 C8 H8 116.2
C4 C8 H8 116.2
C8 C9 C10 122.97(16)
C8 C9 H9 118.5
C10 C9 H9 118.5
C9 C10 C12 110.11(15)
C9 C10 C11 111.83(15)
C12 C10 C11 110.02(14)
C9 C10 H10 108.3
C12 C10 H10 108.3
C11 C10 H10 108.3
C10 C11 H11A 109.5
C10 C11 H11B 109.5
H11A C11 H11B 109.5
C10 C11 H11C 109.5
H11A C11 H11C 109.5
H11B C11 H11C 109.5
O2 C12 C13 119.73(16)
O2 C12 C10 121.21(16)
C13 C12 C10 119.06(15)
C14 C13 C18 119.33(16)
C14 C13 C12 123.00(15)
C18 C13 C12 117.67(15)
C15 C14 C13 120.62(15)
C15 C14 H14 119.7
C13 C14 H14 119.7
C14 C15 C16 120.05(16)
C14 C15 H15 120.0
C16 C15 H15 120.0
C17 C16 C15 119.61(16)
C17 C16 C19 118.49(15)
C15 C16 C19 121.81(15)
C18 C17 C16 120.06(15)
C18 C17 H17 120.0
C16 C17 H17 120.0
C17 C18 C13 120.31(16)
C17 C18 H18 119.8
C13 C18 H18 119.8
O3 C19 O4 123.83(16)
O3 C19 C16 123.83(16)
O4 C19 C16 112.33(14)
O4 C20 H20A 109.5
O4 C20 H20B 109.5
H20A C20 H20B 109.5
O4 C20 H20C 109.5
H20A C20 H20C 109.5
H20B C20 H20C 109.5
C21 O5 C27 116.89(14)
C39 O8 C40 115.12(15)
O5 C21 C22 124.69(16)
O5 C21 C26 115.71(15)
C22 C21 C26 119.60(16)
C21 C22 C23 119.23(17)
C21 C22 H22 120.4
C23 C22 H22 120.4
C22 C23 C24 121.72(17)
C22 C23 H23 119.1
C24 C23 H23 119.1
C25 C24 C23 117.48(17)
C25 C24 C28 118.94(17)
C23 C24 C28 123.58(17)
C26 C25 C24 121.91(18)
C26 C25 H25 119.0
C24 C25 H25 119.0
C25 C26 C21 120.05(17)
C25 C26 H26 120.0
C21 C26 H26 120.0
O5 C27 H27A 109.5
O5 C27 H27B 109.5
H27A C27 H27B 109.5
O5 C27 H27C 109.5
H27A C27 H27C 109.5
H27B C27 H27C 109.5
C29 C28 C24 126.99(18)
C29 C28 H28 116.5
C24 C28 H28 116.5
C28 C29 C30 124.14(17)
C28 C29 H29 117.9
C30 C29 H29 117.9
C31 C30 C32 110.84(15)
C31 C30 C29 114.62(15)
C32 C30 C29 107.77(14)
C31 C30 H30 107.8
C32 C30 H30 107.8
C29 C30 H30 107.8
C30 C31 H31A 109.5
C30 C31 H31B 109.5
H31A C31 H31B 109.5
C30 C31 H31C 109.5
H31A C31 H31C 109.5
H31B C31 H31C 109.5
O6 C32 C33 119.23(16)
O6 C32 C30 121.05(16)
C33 C32 C30 119.69(15)
C38 C33 C34 119.23(16)
C38 C33 C32 123.68(15)
C34 C33 C32 117.07(15)
C35 C34 C33 120.62(16)
C35 C34 H34 119.7
C33 C34 H34 119.7
C34 C35 C36 120.00(16)
C34 C35 H35 120.0
C36 C35 H35 120.0
C35 C36 C37 119.87(16)
C35 C36 C39 117.94(16)
C37 C36 C39 122.12(16)
C38 C37 C36 120.20(16)
C38 C37 H37 119.9
C36 C37 H37 119.9
C37 C38 C33 120.08(16)
C37 C38 H38 120.0
C33 C38 H38 120.0
O7 C39 O8 123.63(17)
O7 C39 C36 123.99(16)
O8 C39 C36 112.35(15)
O8 C40 H40A 109.5
O8 C40 H40B 109.5
H40A C40 H40B 109.5
O8 C40 H40C 109.5
H40A C40 H40C 109.5
H40B C40 H40C 109.5
C41 O9 C47 117.37(15)
C59 O12 C60 115.00(15)
O9 C41 C46 124.67(16)
O9 C41 C42 115.78(16)
C46 C41 C42 119.55(16)
C43 C42 C41 120.12(17)
C43 C42 H42 119.9
C41 C42 H42 119.9
C42 C43 C44 121.24(17)
C42 C43 H43 119.4
C44 C43 H43 119.4
C45 C44 C43 117.22(16)
C45 C44 C48 119.67(16)
C43 C44 C48 123.09(16)
C44 C45 C46 122.63(17)
C44 C45 H45 118.7
C46 C45 H45 118.7
C45 C46 C41 119.23(17)
C45 C46 H46 120.4
C41 C46 H46 120.4
O9 C47 H47A 109.5
O9 C47 H47B 109.5
H47A C47 H47B 109.5
O9 C47 H47C 109.5
H47A C47 H47C 109.5
H47B C47 H47C 109.5
C49 C48 C44 127.98(17)
C49 C48 H48 116.0
C44 C48 H48 116.0
C48 C49 C50 123.17(17)
C48 C49 H49 118.4
C50 C49 H49 118.4
C52 C50 C49 106.75(14)
C52 C50 C51 111.32(15)
C49 C50 C51 113.07(15)
C52 C50 H50 108.5
C49 C50 H50 108.5
C51 C50 H50 108.5
C50 C51 H51A 109.5
C50 C51 H51B 109.5
H51A C51 H51B 109.5
C50 C51 H51C 109.5
H51A C51 H51C 109.5
H51B C51 H51C 109.5
O10 C52 C53 119.70(16)
O10 C52 C50 121.00(16)
C53 C52 C50 119.28(15)
C58 C53 C54 119.50(16)
C58 C53 C52 117.29(16)
C54 C53 C52 123.18(16)
C55 C54 C53 120.06(16)
C55 C54 H54 120.0
C53 C54 H54 120.0
C54 C55 C56 119.71(17)
C54 C55 H55 120.1
C56 C55 H55 120.1
C57 C56 C55 120.16(17)
C57 C56 C59 117.93(16)
C55 C56 C59 121.91(17)
C58 C57 C56 119.84(16)
C58 C57 H57 120.1
C56 C57 H57 120.1
C57 C58 C53 120.66(17)
C57 C58 H58 119.7
C53 C58 H58 119.7
O11 C59 O12 124.15(18)
O11 C59 C56 123.60(17)
O12 C59 C56 112.25(15)
O12 C60 H60A 109.5
O12 C60 H60B 109.5
H60A C60 H60B 109.5
O12 C60 H60C 109.5
H60A C60 H60C 109.5
H60B C60 H60C 109.5

loop_
_geom_bond_atom_site_label_1
_geom_bond_atom_site_label_2
_geom_bond_distance
O1 C1 1.372(2)
O1 C7 1.432(2)
O2 C12 1.216(2)
O3 C19 1.204(2)
O4 C19 1.334(2)
O4 C20 1.449(2)
C1 C6 1.390(3)
C1 C2 1.397(3)
C2 C3 1.381(3)
C2 H2 0.9500
C3 C4 1.408(3)
C3 H3 0.9500
C4 C5 1.390(3)
C4 C8 1.474(2)
C5 C6 1.390(3)
C5 H5 0.9500
C6 H6 0.9500
C7 H7A 0.9800
C7 H7B 0.9800
C7 H7C 0.9800
C8 C9 1.328(3)
C8 H8 0.9500
C9 C10 1.519(2)
C9 H9 0.9500
C10 C12 1.529(2)
C10 C11 1.536(3)
C10 H10 1.0000
C11 H11A 0.9800
C11 H11B 0.9800
C11 H11C 0.9800
C12 C13 1.509(2)
C13 C14 1.392(2)
C13 C18 1.398(2)
C14 C15 1.385(2)
C14 H14 0.9500
C15 C16 1.398(2)
C15 H15 0.9500
C16 C17 1.395(2)
C16 C19 1.495(2)
C17 C18 1.390(2)
C17 H17 0.9500
C18 H18 0.9500
C20 H20A 0.9800
C20 H20B 0.9800
C20 H20C 0.9800
O5 C21 1.369(2)
O5 C27 1.432(2)
O6 C32 1.216(2)
O7 C39 1.208(2)
O8 C39 1.334(2)
O8 C40 1.455(2)
C21 C22 1.394(3)
C21 C26 1.396(3)
C22 C23 1.394(3)
C22 H22 0.9500
C23 C24 1.399(3)
C23 H23 0.9500
C24 C25 1.390(3)
C24 C28 1.479(3)
C25 C26 1.377(3)
C25 H25 0.9500
C26 H26 0.9500
C27 H27A 0.9800
C27 H27B 0.9800
C27 H27C 0.9800
C28 C29 1.313(3)
C28 H28 0.9500
C29 C30 1.527(2)
C29 H29 0.9500
C30 C31 1.526(2)
C30 C32 1.527(2)
C30 H30 1.0000
C31 H31A 0.9800
C31 H31B 0.9800
C31 H31C 0.9800
C32 C33 1.507(2)
C33 C38 1.396(3)
C33 C34 1.397(2)
C34 C35 1.384(3)
C34 H34 0.9500
C35 C36 1.390(3)
C35 H35 0.9500
C36 C37 1.392(3)
C36 C39 1.499(2)
C37 C38 1.391(2)
C37 H37 0.9500
C38 H38 0.9500
C40 H40A 0.9800
C40 H40B 0.9800
C40 H40C 0.9800
O9 C41 1.364(2)
O9 C47 1.426(2)
O10 C52 1.213(2)
O11 C59 1.209(2)
O12 C59 1.334(2)
O12 C60 1.459(2)
C41 C46 1.391(3)
C41 C42 1.400(3)
C42 C43 1.385(3)
C42 H42 0.9500
C43 C44 1.406(2)
C43 H43 0.9500
C44 C45 1.387(3)
C44 C48 1.473(2)
C45 C46 1.389(3)
C45 H45 0.9500
C46 H46 0.9500
C47 H47A 0.9800
C47 H47B 0.9800
C47 H47C 0.9800
C48 C49 1.318(3)
C48 H48 0.9500
C49 C50 1.527(2)
C49 H49 0.9500
C50 C52 1.523(3)
C50 C51 1.530(2)
C50 H50 1.0000
C51 H51A 0.9800
C51 H51B 0.9800
C51 H51C 0.9800
C52 C53 1.508(2)
C53 C58 1.394(3)
C53 C54 1.399(2)
C54 C55 1.390(3)
C54 H54 0.9500
C55 C56 1.398(3)
C55 H55 0.9500
C56 C57 1.393(3)
C56 C59 1.496(3)
C57 C58 1.380(3)
C57 H57 0.9500
C58 H58 0.9500
C60 H60A 0.9800
C60 H60B 0.9800
C60 H60C 0.9800
